data_9009498
loop_
_publ_author_name
'Burns, P. C.'
'Hawthorne, F. C.'

_publ_section_title
;
 Hydrogen bonding in borcarite, an unusual borate-carbonate mineral
;
_journal_name_full 'Mineralogical Magazine'
_journal_page_first 297
_journal_page_last 304
_journal_paper_doi 10.1180/minmag.1995.059.395.13
_journal_volume 59
_journal_year 1995
_chemical_compound_source 'Yakutskaya, Russia'
_chemical_formula_sum 'C2 H6 B4 Ca4 Mg O18'
_chemical_name_mineral Borcarite
_space_group_IT_number 12
_symmetry_space_group_name_Hall '-C 2y'
_symmetry_space_group_name_H-M 'C 1 2/m 1'
_cell_angle_alpha 90
_cell_angle_beta 102.04
_cell_angle_gamma 90
_cell_formula_units_Z 2
_cell_length_a 17.840
_cell_length_b 8.380
_cell_length_c 4.445
_cell_volume 649.906
_database_code_amcsd 0014516
_exptl_crystal_density_diffrn 2.790
_cod_original_formula_sum 'Ca4 Mg B4 C2 O18 H6'
_cod_database_code 9009498

loop_
_space_group_symop_operation_xyz
x,y,z
1/2+x,1/2+y,z
x,-y,z
1/2+x,1/2-y,z
-x,y,-z
1/2-x,1/2+y,-z
-x,-y,-z
1/2-x,1/2-y,-z

loop_
_atom_site_aniso_label
_atom_site_aniso_U_11
_atom_site_aniso_U_22
_atom_site_aniso_U_33
_atom_site_aniso_U_12
_atom_site_aniso_U_13
_atom_site_aniso_U_23
Ca 0.00810 0.00770 0.01090 -0.00080 0.00150 -0.00120
Mg 0.00460 0.00720 0.00400 0.00000 0.00100 0.00000
B1 0.01240 0.01250 0.01390 0.00000 0.00230 0.00000
B2 0.00650 0.00840 0.00820 0.00000 -0.00050 0.00000
C 0.00830 0.01250 0.00920 0.00000 -0.00240 0.00000
O1 0.00910 0.00970 0.00670 0.00000 0.00150 0.00000
O2 0.00880 0.00770 0.00730 0.00170 0.00040 0.00010
O-h3 0.01050 0.00900 0.01000 -0.00120 0.00300 0.00140
O4 0.01430 0.02060 0.02210 0.00570 -0.00360 -0.01180
O-h5 0.00710 0.01370 0.00930 0.00000 0.00070 0.00000
O6 0.02460 0.01550 0.01560 0.00000 0.01050 0.00000

loop_
_atom_site_label
_atom_site_fract_x
_atom_site_fract_y
_atom_site_fract_z
_atom_site_U_iso_or_equiv
_atom_site_type_symbol
_atom_site_attached_hydrogens
Ca 0.15543 0.23368 0.15480 ? Ca 0
Mg 0.00000 0.00000 0.00000 ? Mg 0
B1 0.00000 0.24000 0.50000 ? B 0
B2 0.09480 0.00000 0.61710 ? B 0
C 0.30480 0.00000 0.25150 ? C 0
O1 0.09940 0.00000 0.30710 ? O 0
O2 0.05513 0.14270 0.72040 ? O 0
O-h3 0.04149 0.33850 0.30950 ? O 0
O4 0.21500 0.36540 0.64870 ? O 0
O-h5 0.17430 0.00000 0.82360 ? O 0
O6 0.34410 0.00000 0.03980 ? O 0
H1 0.00500 0.35500 0.12700 0.03000 H 0
H2 0.21200 0.00000 0.69800 0.03000 H 0

loop_
_cod_changelog_entry_id
_cod_changelog_entry_author
_cod_changelog_entry_date
_cod_changelog_entry_text
1
;cod-tools version 3.8.0
Id: cif_guess_AMCSD_atom_types 9581 2023-05-17 12:35:41Z saulius
;
2023-05-18T08:42:54+03:00
;Derived atom types and hydrogen counts
from atom names that follow the AMCSD naming convention
(Wat == water, O-H == hydroxyl).
;
2
;cod-tools version 3.10.1
Id: cif_fix_AMCSD_aniso_labels 10200 2024-08-01 14:09:44Z saulius
;
2024-08-02T12:21:20+03:00
;Changed the following '_atom_site_aniso_label' values:
'Oh3' -> 'O-h3'
'Oh5' -> 'O-h5'
;

loop_
_cod_related_entry_id
_cod_related_entry_database
_cod_related_entry_code
1 AMCSD 0014516
